data_7126523
loop_
_publ_author_name
'Cui, Yunshu'
'Xiang, Libo'
'Wang, Junyi'
'Li, Chunlei'
'Hao, Wei'
'Ye, Qing'

_publ_section_title
;
 Storage and release of two electrons from an electron-rich carbon-carbon
 bond: boron mediated reversible coupling of DMAP and 9-azajulolidine.
;
_journal_issue 50
_journal_name_full 'Chemical communications (Cambridge, England)'
_journal_page_first 6794
_journal_page_last 6797
_journal_paper_doi 10.1039/d0cc01575j
_journal_volume 56
_journal_year 2020
_chemical_formula_moiety 'C36 H40 B Br N2, C12 H30 Li O6'
_chemical_formula_sum 'C48 H70 B Br Li N2 O6'
_chemical_formula_weight 868.71
_space_group_crystal_system orthorhombic
_space_group_IT_number 19
_space_group_name_Hall 'P 2ac 2ab'
_space_group_name_H-M_alt 'P 21 21 21'
_atom_sites_solution_hydrogens geom
_audit_creation_method SHELXL-2016/6
_audit_update_record
;
2020-02-27 deposited with the CCDC.	2020-05-12 downloaded from the CCDC.
;
_cell_angle_alpha 90
_cell_angle_beta 90
_cell_angle_gamma 90
_cell_formula_units_Z 4
_cell_length_a 12.9156(7)
_cell_length_b 19.1434(11)
_cell_length_c 19.3790(12)
_cell_measurement_reflns_used 9819
_cell_measurement_temperature 100(2)
_cell_measurement_theta_max 26.16
_cell_measurement_theta_min 2.36
_cell_volume 4791.4(5)
_computing_structure_refinement 'SHELXL-2016/6 (Sheldrick, 2016)'
_computing_structure_solution 'SHELXT 2014/5 (Sheldrick, 2014)'
_diffrn_ambient_temperature 100(2)
_diffrn_measured_fraction_theta_full 0.999
_diffrn_measured_fraction_theta_max 0.998
_diffrn_measurement_device_type 'Bruker APEX-II CCD'
_diffrn_measurement_method '\f and \w scans'
_diffrn_radiation_type MoK\a
_diffrn_radiation_wavelength 0.71073
_diffrn_reflns_av_R_equivalents 0.0841
_diffrn_reflns_av_unetI/netI 0.0444
_diffrn_reflns_Laue_measured_fraction_full 0.999
_diffrn_reflns_Laue_measured_fraction_max 0.998
_diffrn_reflns_limit_h_max 16
_diffrn_reflns_limit_h_min -16
_diffrn_reflns_limit_k_max 23
_diffrn_reflns_limit_k_min -23
_diffrn_reflns_limit_l_max 24
_diffrn_reflns_limit_l_min -24
_diffrn_reflns_number 107696
_diffrn_reflns_point_group_measured_fraction_full 0.999
_diffrn_reflns_point_group_measured_fraction_max 0.998
_diffrn_reflns_theta_full 25.242
_diffrn_reflns_theta_max 26.409
_diffrn_reflns_theta_min 2.102
_exptl_absorpt_coefficient_mu 0.905
_exptl_absorpt_correction_T_max 0.7454
_exptl_absorpt_correction_T_min 0.6683
_exptl_absorpt_correction_type multi-scan
_exptl_absorpt_process_details
'SADABS-2016/2 (Bruker,2016/2) was used for absorption correction. wR2(int) was 0.1464 before and 0.0890 after correction. The Ratio of minimum to maximum transmission is 0.8966. The \l/2 correction factor is Not present.'
_exptl_crystal_colour 'clear yellowish brown'
_exptl_crystal_colour_lustre clear
_exptl_crystal_colour_modifier yellowish
_exptl_crystal_colour_primary brown
_exptl_crystal_density_diffrn 1.204
_exptl_crystal_description block
_exptl_crystal_F_000 1851.978
_exptl_crystal_size_max 0.201
_exptl_crystal_size_mid 0.198
_exptl_crystal_size_min 0.094
_refine_diff_density_max 0.208
_refine_diff_density_min -0.302
_refine_diff_density_rms 0.041
_refine_ls_abs_structure_details
;
 Flack x determined using 3486 quotients [(I+)-(I-)]/[(I+)+(I-)]
 (Parsons, Flack and Wagner, Acta Cryst. B69 (2013) 249-259).
;
_refine_ls_abs_structure_Flack 0.006(3)
_refine_ls_extinction_method none
_refine_ls_goodness_of_fit_ref 0.746
_refine_ls_hydrogen_treatment constr
_refine_ls_matrix_type full
_refine_ls_number_parameters 546
_refine_ls_number_reflns 9812
_refine_ls_number_restraints 0
_refine_ls_restrained_S_all 0.746
_refine_ls_R_factor_all 0.0399
_refine_ls_R_factor_gt 0.0309
_refine_ls_shift/su_max 0.001
_refine_ls_shift/su_mean 0.000
_refine_ls_structure_factor_coef Fsqd
_refine_ls_weighting_details 'w=1/[\s^2^(Fo^2^)+(0.1000P)^2^] where P=(Fo^2^+2Fc^2^)/3'
_refine_ls_weighting_scheme calc
_refine_ls_wR_factor_gt 0.0887
_refine_ls_wR_factor_ref 0.0990
_reflns_Friedel_coverage 0.808
_reflns_Friedel_fraction_full 0.999
_reflns_Friedel_fraction_max 0.997
_reflns_number_gt 8722
_reflns_number_total 9812
_reflns_threshold_expression 'I > 2\s(I)'
_cod_data_source_file d0cc01575j2.cif
_cod_data_source_block 2
_cod_depositor_comments 'Adding full bibliography for 7126523--7126527.cif.'
_cod_database_code 7126523
_shelx_shelxl_version_number 2016/6
_shelx_space_group_comment
;
The symmetry employed for this shelxl refinement is uniquely defined
by the following loop, which should always be used as a source of
symmetry information in preference to the above space-group names.
They are only intended as comments.
;

loop_
_space_group_symop_operation_xyz
'x, y, z'
'-x+1/2, -y, z+1/2'
'-x, y+1/2, -z+1/2'
'x+1/2, -y+1/2, -z'

loop_
_atom_site_label
_atom_site_type_symbol
_atom_site_fract_x
_atom_site_fract_y
_atom_site_fract_z
_atom_site_U_iso_or_equiv
_atom_site_adp_type
_atom_site_occupancy
_atom_site_site_symmetry_order
_atom_site_calc_flag
_atom_site_refinement_flags_posn
_atom_site_refinement_flags_adp
_atom_site_refinement_flags_occupancy
_atom_site_disorder_assembly
_atom_site_disorder_group
Br1 Br 1.00928(2) 0.38988(2) 0.81166(2) 0.02938(10) Uani 1 1 d . . . . .
N1 N 0.79455(19) 0.33470(12) 0.83371(12) 0.0191(5) Uani 1 1 d . . . . .
B1 B 0.8856(3) 0.33615(17) 0.79281(18) 0.0207(7) Uani 1 1 d . . . . .
O1 O 0.40399(18) 0.35610(11) 0.58643(12) 0.0286(5) Uani 1 1 d . . . . .
C1 C 0.4347(2) 0.25207(16) 0.81683(18) 0.0265(7) Uani 1 1 d . . . . .
H1 H 0.374197 0.261047 0.843290 0.032 Uiso 1 1 calc R U . . .
O2 O 0.53627(17) 0.45149(12) 0.63836(11) 0.0274(5) Uani 1 1 d . . . . .
N2 N 0.87295(18) 0.29318(12) 0.73385(13) 0.0184(5) Uani 1 1 d . . . . .
C2 C 0.4258(2) 0.20909(17) 0.75917(18) 0.0272(7) Uani 1 1 d . . . . .
H2 H 0.361117 0.188246 0.748093 0.033 Uiso 1 1 calc R U . . .
C3 C 0.5146(2) 0.19644(14) 0.71658(15) 0.0214(6) Uani 1 1 d . . . . .
O3 O 0.43929(17) 0.49343(12) 0.49981(12) 0.0286(5) Uani 1 1 d . . . . .
O4 O 0.24214(17) 0.45764(11) 0.53067(12) 0.0277(5) Uani 1 1 d . . . . .
C4 C 0.5191(3) 0.15575(15) 0.65477(17) 0.0259(7) Uani 1 1 d . . . . .
H4 H 0.459197 0.131675 0.639215 0.031 Uiso 1 1 calc R U . . .
C5 C 0.6108(3) 0.15115(16) 0.61721(17) 0.0261(7) Uani 1 1 d . . . . .
H5 H 0.611425 0.123846 0.576279 0.031 Uiso 1 1 calc R U . . .
O5 O 0.3414(2) 0.55854(12) 0.63334(14) 0.0369(6) Uani 1 1 d . . . . .
O6 O 0.3110(2) 0.44046(14) 0.69859(14) 0.0407(6) Uani 1 1 d . . . . .
C6 C 0.7021(2) 0.18502(15) 0.63715(16) 0.0221(6) Uani 1 1 d . . . . .
H6 H 0.763291 0.181137 0.610179 0.027 Uiso 1 1 calc R U . . .
C7 C 0.7011(2) 0.22510(14) 0.69837(15) 0.0189(6) Uani 1 1 d . . . . .
C8 C 0.6067(2) 0.22888(14) 0.73680(15) 0.0186(6) Uani 1 1 d . . . . .
C9 C 0.6170(2) 0.27090(14) 0.79767(15) 0.0186(6) Uani 1 1 d . . . . .
C10 C 0.5274(2) 0.28265(16) 0.83791(15) 0.0223(6) Uani 1 1 d . . . . .
H10 H 0.530272 0.310693 0.878313 0.027 Uiso 1 1 calc R U . . .
C11 C 0.7240(2) 0.29097(14) 0.79737(14) 0.0178(6) Uani 1 1 d . . . . .
C13 C 0.9411(2) 0.28028(15) 0.67687(15) 0.0199(6) Uani 1 1 d . . . . .
C14 C 0.9304(2) 0.32036(16) 0.61717(17) 0.0238(6) Uani 1 1 d . . . . .
C15 C 0.9997(3) 0.30869(17) 0.56336(16) 0.0289(7) Uani 1 1 d . . . . .
H15 H 0.994582 0.335816 0.522451 0.035 Uiso 1 1 calc R U . . .
C16 C 1.0759(2) 0.25835(19) 0.56851(18) 0.0312(8) Uani 1 1 d . . . . .
H16 H 1.123053 0.251649 0.531465 0.037 Uiso 1 1 calc R U . . .
C17 C 1.0841(2) 0.21765(18) 0.62710(18) 0.0293(7) Uani 1 1 d . . . . .
H17 H 1.136207 0.182760 0.629866 0.035 Uiso 1 1 calc R U . . .
C18 C 1.0160(2) 0.22751(16) 0.68245(16) 0.0256(6) Uani 1 1 d . . . . .
C19 C 1.0214(3) 0.18076(19) 0.74581(19) 0.0352(8) Uani 1 1 d . . . . .
H19 H 0.973569 0.200348 0.781493 0.042 Uiso 1 1 calc R U . . .
C12 C 0.7716(2) 0.26565(15) 0.73831(15) 0.0180(6) Uani 1 1 d . . . . .
C20 C 1.1296(4) 0.1777(3) 0.7767(3) 0.0618(13) Uani 1 1 d . . . . .
H20A H 1.177171 0.156378 0.743476 0.093 Uiso 1 1 calc R U . . .
H20B H 1.128145 0.149679 0.819029 0.093 Uiso 1 1 calc R U . . .
H20C H 1.153024 0.225140 0.787598 0.093 Uiso 1 1 calc R U . . .
C22 C 0.8460(3) 0.37516(18) 0.61209(18) 0.0309(7) Uani 1 1 d . . . . .
H22 H 0.791943 0.362892 0.646969 0.037 Uiso 1 1 calc R U . . .
C21 C 0.9843(4) 0.1065(2) 0.7280(3) 0.0584(12) Uani 1 1 d . . . . .
H21A H 0.915483 0.108877 0.706830 0.088 Uiso 1 1 calc R U . . .
H21B H 0.980750 0.078466 0.770273 0.088 Uiso 1 1 calc R U . . .
H21C H 1.032994 0.084898 0.695661 0.088 Uiso 1 1 calc R U . . .
C29 C 0.8300(3) 0.33479(18) 1.02427(17) 0.0324(8) Uani 1 1 d . . . . .
H29 H 0.870083 0.311682 1.058451 0.039 Uiso 1 1 calc R U . . .
C28 C 0.7627(3) 0.38676(19) 1.04363(16) 0.0335(8) Uani 1 1 d . . . . .
H28 H 0.755592 0.398613 1.090998 0.040 Uiso 1 1 calc R U . . .
C24 C 0.7932(3) 0.3757(2) 0.5413(2) 0.0423(9) Uani 1 1 d . . . . .
H24A H 0.843765 0.388457 0.505765 0.063 Uiso 1 1 calc R U . . .
H24B H 0.736618 0.409841 0.541456 0.063 Uiso 1 1 calc R U . . .
H24C H 0.765303 0.329162 0.531343 0.063 Uiso 1 1 calc R U . . .
C23 C 0.8865(3) 0.44793(19) 0.63043(19) 0.0380(8) Uani 1 1 d . . . . .
H23A H 0.937951 0.462490 0.596169 0.057 Uiso 1 1 calc R U . . .
H23B H 0.918576 0.446719 0.676232 0.057 Uiso 1 1 calc R U . . .
H23C H 0.828815 0.481206 0.630624 0.057 Uiso 1 1 calc R U . . .
C27 C 0.7049(3) 0.42203(18) 0.99434(16) 0.0289(7) Uani 1 1 d . . . . .
H27 H 0.658058 0.457565 1.008282 0.035 Uiso 1 1 calc R U . . .
C26 C 0.7151(2) 0.40584(16) 0.92467(16) 0.0221(6) Uani 1 1 d . . . . .
C25 C 0.7824(3) 0.35247(15) 0.90540(15) 0.0210(6) Uani 1 1 d . . . . .
C30 C 0.8405(3) 0.31532(17) 0.95503(17) 0.0277(7) Uani 1 1 d . . . . .
C31 C 0.9117(3) 0.25421(19) 0.9377(2) 0.0391(9) Uani 1 1 d . . . . .
H31 H 0.912218 0.248463 0.886437 0.047 Uiso 1 1 calc R U . . .
C32 C 0.8702(4) 0.1862(2) 0.9694(3) 0.0592(14) Uani 1 1 d . . . . .
H32A H 0.799047 0.178356 0.953708 0.089 Uiso 1 1 calc R U . . .
H32B H 0.871180 0.189936 1.019871 0.089 Uiso 1 1 calc R U . . .
H32C H 0.913911 0.147032 0.954969 0.089 Uiso 1 1 calc R U . . .
C33 C 1.0235(3) 0.2667(2) 0.9612(2) 0.0480(10) Uani 1 1 d . . . . .
H33A H 1.067594 0.228613 0.944661 0.072 Uiso 1 1 calc R U . . .
H33B H 1.025994 0.268442 1.011764 0.072 Uiso 1 1 calc R U . . .
H33C H 1.048360 0.311164 0.942364 0.072 Uiso 1 1 calc R U . . .
C35 C 0.7253(3) 0.51062(16) 0.84859(18) 0.0290(7) Uani 1 1 d . . . . .
H35A H 0.790243 0.493271 0.828772 0.043 Uiso 1 1 calc R U . . .
H35B H 0.740579 0.539637 0.888990 0.043 Uiso 1 1 calc R U . . .
H35C H 0.688465 0.538569 0.814076 0.043 Uiso 1 1 calc R U . . .
C34 C 0.6575(2) 0.44850(16) 0.87041(16) 0.0228(6) Uani 1 1 d . . . . .
H34 H 0.647189 0.418072 0.829031 0.027 Uiso 1 1 calc R U . . .
C36 C 0.5510(3) 0.47355(18) 0.89433(19) 0.0318(8) Uani 1 1 d . . . . .
H36A H 0.513964 0.494424 0.855313 0.048 Uiso 1 1 calc R U . . .
H36B H 0.559430 0.508477 0.930869 0.048 Uiso 1 1 calc R U . . .
H36C H 0.511367 0.433794 0.912141 0.048 Uiso 1 1 calc R U . . .
C37 C 0.5792(3) 0.4966(2) 0.6889(2) 0.0396(8) Uani 1 1 d . . . . .
H37A H 0.652296 0.484844 0.696010 0.059 Uiso 1 1 calc R U . . .
H37B H 0.541460 0.491134 0.732401 0.059 Uiso 1 1 calc R U . . .
H37C H 0.573642 0.545144 0.673131 0.059 Uiso 1 1 calc R U . . .
C38 C 0.5465(3) 0.37962(18) 0.65817(17) 0.0297(7) Uani 1 1 d . . . . .
H38A H 0.504734 0.370052 0.699943 0.036 Uiso 1 1 calc R U . . .
H38B H 0.619817 0.368630 0.668449 0.036 Uiso 1 1 calc R U . . .
C39 C 0.5093(3) 0.33649(17) 0.59960(17) 0.0292(7) Uani 1 1 d . . . . .
H39A H 0.552366 0.345003 0.558198 0.035 Uiso 1 1 calc R U . . .
H39B H 0.513339 0.286260 0.611427 0.035 Uiso 1 1 calc R U . . .
C40 C 0.3542(3) 0.30898(19) 0.5407(2) 0.0450(10) Uani 1 1 d . . . . .
H40A H 0.283804 0.325485 0.531164 0.068 Uiso 1 1 calc R U . . .
H40B H 0.351061 0.262552 0.561912 0.068 Uiso 1 1 calc R U . . .
H40C H 0.393293 0.306341 0.497443 0.068 Uiso 1 1 calc R U . . .
C41 C 0.5430(3) 0.4860(2) 0.47635(19) 0.0329(8) Uani 1 1 d . . . . .
H41A H 0.552149 0.439573 0.455893 0.049 Uiso 1 1 calc R U . . .
H41B H 0.590613 0.491429 0.515377 0.049 Uiso 1 1 calc R U . . .
H41C H 0.557846 0.521820 0.441611 0.049 Uiso 1 1 calc R U . . .
C42 C 0.3671(3) 0.4823(2) 0.44569(18) 0.0358(8) Uani 1 1 d . . . . .
H42A H 0.368585 0.432765 0.430922 0.043 Uiso 1 1 calc R U . . .
H42B H 0.384580 0.511915 0.405499 0.043 Uiso 1 1 calc R U . . .
C43 C 0.2620(3) 0.5007(2) 0.4725(2) 0.0366(8) Uani 1 1 d . . . . .
H43A H 0.259861 0.550601 0.485997 0.044 Uiso 1 1 calc R U . . .
H43B H 0.209026 0.492713 0.436431 0.044 Uiso 1 1 calc R U . . .
C44 C 0.1426(3) 0.47088(19) 0.5594(2) 0.0345(8) Uani 1 1 d . . . . .
H44A H 0.140560 0.518502 0.577951 0.052 Uiso 1 1 calc R U . . .
H44B H 0.129037 0.437450 0.596658 0.052 Uiso 1 1 calc R U . . .
H44C H 0.089732 0.465807 0.523523 0.052 Uiso 1 1 calc R U . . .
C45 C 0.3917(3) 0.62016(19) 0.6094(2) 0.0438(9) Uani 1 1 d . . . . .
H45A H 0.413207 0.613604 0.561294 0.066 Uiso 1 1 calc R U . . .
H45B H 0.452667 0.629548 0.637974 0.066 Uiso 1 1 calc R U . . .
H45C H 0.343739 0.659732 0.612281 0.066 Uiso 1 1 calc R U . . .
C46 C 0.3160(3) 0.5633(2) 0.7051(2) 0.0482(11) Uani 1 1 d . . . . .
H46A H 0.273316 0.605365 0.713674 0.058 Uiso 1 1 calc R U . . .
H46B H 0.380064 0.567022 0.732943 0.058 Uiso 1 1 calc R U . . .
C47 C 0.2574(3) 0.4991(2) 0.7248(2) 0.0462(10) Uani 1 1 d . . . . .
H47A H 0.251889 0.495884 0.775666 0.055 Uiso 1 1 calc R U . . .
H47B H 0.186569 0.500908 0.705329 0.055 Uiso 1 1 calc R U . . .
C48 C 0.2655(4) 0.3756(2) 0.7199(2) 0.0533(12) Uani 1 1 d . . . . .
H48A H 0.196423 0.371095 0.699459 0.080 Uiso 1 1 calc R U . . .
H48B H 0.259743 0.374758 0.770351 0.080 Uiso 1 1 calc R U . . .
H48C H 0.309137 0.336761 0.704570 0.080 Uiso 1 1 calc R U . . .
Li1N Li 0.3802(4) 0.4606(3) 0.5982(3) 0.0275(11) Uani 1 1 d . . . . .

loop_
_atom_site_aniso_label
_atom_site_aniso_U_11
_atom_site_aniso_U_22
_atom_site_aniso_U_33
_atom_site_aniso_U_23
_atom_site_aniso_U_13
_atom_site_aniso_U_12
Br1 0.02330(15) 0.03357(17) 0.03128(17) -0.00845(13) -0.00145(13) -0.00816(13)
N1 0.0226(12) 0.0192(12) 0.0154(12) -0.0028(10) -0.0002(9) -0.0024(10)
B1 0.0196(15) 0.0174(15) 0.0250(18) -0.0001(13) -0.0032(13) 0.0031(13)
O1 0.0252(12) 0.0235(11) 0.0370(13) -0.0004(10) -0.0004(10) 0.0022(9)
C1 0.0213(14) 0.0287(15) 0.0296(17) 0.0098(14) 0.0067(14) 0.0000(12)
O2 0.0266(11) 0.0324(12) 0.0231(11) -0.0003(9) -0.0041(9) -0.0014(10)
N2 0.0144(11) 0.0206(12) 0.0202(12) -0.0025(10) 0.0006(9) -0.0020(10)
C2 0.0193(15) 0.0278(16) 0.0346(18) 0.0071(14) -0.0020(13) -0.0064(13)
C3 0.0209(14) 0.0180(13) 0.0253(14) 0.0053(11) -0.0030(12) -0.0031(12)
O3 0.0257(11) 0.0325(12) 0.0275(12) 0.0020(10) -0.0037(9) -0.0048(10)
O4 0.0259(11) 0.0246(11) 0.0326(12) 0.0006(9) -0.0025(10) -0.0006(9)
C4 0.0271(16) 0.0194(13) 0.0312(16) 0.0009(12) -0.0078(14) -0.0046(13)
C5 0.0316(17) 0.0206(14) 0.0261(16) -0.0041(12) -0.0074(14) 0.0021(13)
O5 0.0389(14) 0.0285(12) 0.0433(15) -0.0124(11) 0.0011(11) -0.0031(11)
O6 0.0377(13) 0.0477(15) 0.0368(15) 0.0001(12) 0.0149(12) 0.0055(12)
C6 0.0253(15) 0.0214(14) 0.0198(15) -0.0020(12) -0.0006(12) 0.0027(12)
C7 0.0199(13) 0.0171(13) 0.0197(15) 0.0002(11) -0.0013(11) 0.0000(11)
C8 0.0202(14) 0.0153(13) 0.0203(14) 0.0041(11) -0.0012(11) -0.0006(11)
C9 0.0209(13) 0.0162(13) 0.0188(15) 0.0043(11) 0.0004(11) 0.0010(11)
C10 0.0251(15) 0.0227(14) 0.0192(14) 0.0036(11) 0.0043(12) 0.0019(12)
C11 0.0207(14) 0.0169(12) 0.0157(14) -0.0005(11) -0.0003(11) 0.0005(11)
C13 0.0172(13) 0.0199(13) 0.0225(15) -0.0044(12) 0.0020(11) -0.0026(11)
C14 0.0205(15) 0.0232(14) 0.0276(16) -0.0013(13) 0.0029(12) -0.0029(12)
C15 0.0263(16) 0.0360(16) 0.0245(15) -0.0002(12) 0.0049(14) -0.0041(15)
C16 0.0214(15) 0.0417(19) 0.0306(18) -0.0143(15) 0.0083(13) -0.0059(14)
C17 0.0194(15) 0.0319(17) 0.0366(19) -0.0080(14) 0.0038(13) 0.0029(13)
C18 0.0198(13) 0.0260(14) 0.0311(16) -0.0059(13) -0.0022(14) 0.0026(12)
C19 0.0311(18) 0.0374(18) 0.0370(19) 0.0037(15) -0.0012(15) 0.0130(16)
C12 0.0177(13) 0.0188(13) 0.0176(14) 0.0001(11) 0.0009(11) -0.0005(11)
C20 0.047(3) 0.067(3) 0.071(3) 0.017(3) -0.029(2) -0.002(2)
C22 0.0257(15) 0.0353(18) 0.0316(18) 0.0106(15) 0.0071(14) 0.0028(14)
C21 0.064(3) 0.045(2) 0.066(3) 0.019(2) -0.013(2) -0.014(3)
C29 0.049(2) 0.0261(17) 0.0218(17) 0.0059(13) -0.0080(15) -0.0074(16)
C28 0.051(2) 0.0352(17) 0.0144(15) -0.0003(14) 0.0037(14) -0.0140(18)
C24 0.0359(19) 0.038(2) 0.053(2) 0.0092(18) -0.0149(18) -0.0021(17)
C23 0.050(2) 0.0328(18) 0.0315(19) -0.0023(15) -0.0027(16) 0.0147(17)
C27 0.0339(17) 0.0313(16) 0.0214(16) -0.0062(13) 0.0079(14) -0.0047(14)
C26 0.0250(15) 0.0236(15) 0.0176(15) -0.0033(11) 0.0043(12) -0.0046(12)
C25 0.0304(16) 0.0183(13) 0.0144(14) -0.0003(11) 0.0010(12) -0.0051(12)
C30 0.0408(19) 0.0210(15) 0.0214(17) 0.0026(12) -0.0071(14) -0.0044(14)
C31 0.060(2) 0.0286(17) 0.0286(18) -0.0019(15) -0.0148(17) 0.0116(18)
C32 0.085(4) 0.0250(18) 0.067(3) 0.0022(19) -0.036(3) -0.001(2)
C33 0.054(3) 0.048(2) 0.042(2) -0.0004(18) -0.0071(19) 0.018(2)
C35 0.0351(18) 0.0247(16) 0.0271(17) 0.0023(13) -0.0002(14) -0.0028(14)
C34 0.0226(15) 0.0223(14) 0.0235(16) -0.0041(12) 0.0009(12) -0.0002(13)
C36 0.0299(17) 0.0288(16) 0.037(2) -0.0035(14) 0.0076(15) 0.0047(14)
C37 0.0332(17) 0.052(2) 0.0332(19) -0.0083(19) -0.0091(17) -0.0016(17)
C38 0.0246(15) 0.0373(18) 0.0272(16) 0.0104(15) 0.0004(13) 0.0072(15)
C39 0.0238(15) 0.0292(15) 0.0345(17) 0.0078(13) 0.0038(14) 0.0051(14)
C40 0.036(2) 0.0269(18) 0.072(3) -0.0104(19) -0.011(2) 0.0013(16)
C41 0.0282(16) 0.0366(19) 0.0339(19) 0.0091(15) 0.0061(15) -0.0009(14)
C42 0.040(2) 0.044(2) 0.0241(17) 0.0055(15) -0.0039(15) -0.0153(17)
C43 0.0345(18) 0.0360(18) 0.039(2) 0.0121(16) -0.0126(16) -0.0100(16)
C44 0.0256(17) 0.0365(18) 0.041(2) -0.0065(16) -0.0009(15) 0.0022(15)
C45 0.046(2) 0.0233(17) 0.062(3) -0.0083(17) -0.0128(19) -0.0025(16)
C46 0.038(2) 0.058(3) 0.048(3) -0.029(2) 0.0069(18) 0.0026(19)
C47 0.036(2) 0.067(3) 0.036(2) -0.017(2) 0.0110(16) 0.008(2)
C48 0.048(2) 0.055(3) 0.056(3) 0.019(2) 0.024(2) 0.007(2)
Li1N 0.026(3) 0.027(3) 0.030(3) -0.001(2) 0.002(2) 0.000(2)

loop_
_atom_type_symbol
_atom_type_description
_atom_type_scat_dispersion_real
_atom_type_scat_dispersion_imag
_atom_type_scat_source
C C 0.0033 0.0016 'International Tables Vol C Tables 4.2.6.8 and 6.1.1.4'
H H 0.0000 0.0000 'International Tables Vol C Tables 4.2.6.8 and 6.1.1.4'
B B 0.0013 0.0007 'International Tables Vol C Tables 4.2.6.8 and 6.1.1.4'
Br Br -0.2901 2.4595 'International Tables Vol C Tables 4.2.6.8 and 6.1.1.4'
Li Li -0.0003 0.0001 'International Tables Vol C Tables 4.2.6.8 and 6.1.1.4'
N N 0.0061 0.0033 'International Tables Vol C Tables 4.2.6.8 and 6.1.1.4'
O O 0.0106 0.0060 'International Tables Vol C Tables 4.2.6.8 and 6.1.1.4'

loop_
_geom_angle_atom_site_label_1
_geom_angle_atom_site_label_2
_geom_angle_atom_site_label_3
_geom_angle
_geom_angle_site_symmetry_1
_geom_angle_site_symmetry_3
_geom_angle_publ_flag
B1 N1 C11 105.4(2) . . ?
B1 N1 C25 128.7(3) . . ?
C11 N1 C25 123.2(2) . . ?
N2 B1 N1 110.1(3) . . ?
N2 B1 Br1 123.8(2) . . ?
N1 B1 Br1 126.1(2) . . ?
C40 O1 C39 112.0(3) . . ?
C40 O1 Li1N 128.8(3) . . ?
C39 O1 Li1N 112.4(2) . . ?
C2 C1 C10 123.7(3) . . ?
C2 C1 H1 118.2 . . ?
C10 C1 H1 118.2 . . ?
C37 O2 C38 111.3(3) . . ?
C37 O2 Li1N 124.2(2) . . ?
C38 O2 Li1N 105.0(2) . . ?
C12 N2 B1 105.9(2) . . ?
C12 N2 C13 123.5(2) . . ?
B1 N2 C13 130.5(3) . . ?
C1 C2 C3 119.7(3) . . ?
C1 C2 H2 120.1 . . ?
C3 C2 H2 120.1 . . ?
C8 C3 C4 116.2(3) . . ?
C8 C3 C2 116.4(3) . . ?
C4 C3 C2 127.4(3) . . ?
C42 O3 C41 111.6(3) . . ?
C42 O3 Li1N 112.2(2) . . ?
C41 O3 Li1N 126.1(2) . . ?
C43 O4 C44 111.7(3) . . ?
C43 O4 Li1N 108.0(2) . . ?
C44 O4 Li1N 119.4(2) . . ?
C5 C4 C3 120.5(3) . . ?
C5 C4 H4 119.8 . . ?
C3 C4 H4 119.8 . . ?
C4 C5 C6 122.9(3) . . ?
C4 C5 H5 118.6 . . ?
C6 C5 H5 118.6 . . ?
C45 O5 C46 111.6(3) . . ?
C45 O5 Li1N 122.4(3) . . ?
C46 O5 Li1N 115.9(3) . . ?
C47 O6 C48 112.5(3) . . ?
C47 O6 Li1N 112.4(3) . . ?
C48 O6 Li1N 125.4(3) . . ?
C5 C6 C7 118.4(3) . . ?
C5 C6 H6 120.8 . . ?
C7 C6 H6 120.8 . . ?
C6 C7 C12 138.2(3) . . ?
C6 C7 C8 118.2(3) . . ?
C12 C7 C8 103.5(2) . . ?
C3 C8 C7 123.8(3) . . ?
C3 C8 C9 123.9(3) . . ?
C7 C8 C9 112.2(3) . . ?
C10 C9 C8 117.9(3) . . ?
C10 C9 C11 138.5(3) . . ?
C8 C9 C11 103.6(2) . . ?
C1 C10 C9 118.3(3) . . ?
C1 C10 H10 120.8 . . ?
C9 C10 H10 120.8 . . ?
C12 C11 N1 109.3(2) . . ?
C12 C11 C9 109.7(3) . . ?
N1 C11 C9 140.5(3) . . ?
C14 C13 C18 121.9(3) . . ?
C14 C13 N2 118.9(3) . . ?
C18 C13 N2 119.2(3) . . ?
C15 C14 C13 117.9(3) . . ?
C15 C14 C22 121.7(3) . . ?
C13 C14 C22 120.4(3) . . ?
C16 C15 C14 121.1(3) . . ?
C16 C15 H15 119.5 . . ?
C14 C15 H15 119.5 . . ?
C15 C16 C17 120.5(3) . . ?
C15 C16 H16 119.8 . . ?
C17 C16 H16 119.8 . . ?
C16 C17 C18 120.4(3) . . ?
C16 C17 H17 119.8 . . ?
C18 C17 H17 119.8 . . ?
C17 C18 C13 118.1(3) . . ?
C17 C18 C19 120.7(3) . . ?
C13 C18 C19 121.2(3) . . ?
C18 C19 C20 112.5(3) . . ?
C18 C19 C21 110.4(3) . . ?
C20 C19 C21 109.8(3) . . ?
C18 C19 H19 108.0 . . ?
C20 C19 H19 108.0 . . ?
C21 C19 H19 108.0 . . ?
C11 C12 N2 109.3(3) . . ?
C11 C12 C7 110.9(3) . . ?
N2 C12 C7 139.6(3) . . ?
C19 C20 H20A 109.5 . . ?
C19 C20 H20B 109.5 . . ?
H20A C20 H20B 109.5 . . ?
C19 C20 H20C 109.5 . . ?
H20A C20 H20C 109.5 . . ?
H20B C20 H20C 109.5 . . ?
C14 C22 C23 111.7(3) . . ?
C14 C22 C24 112.5(3) . . ?
C23 C22 C24 110.7(3) . . ?
C14 C22 H22 107.2 . . ?
C23 C22 H22 107.2 . . ?
C24 C22 H22 107.2 . . ?
C19 C21 H21A 109.5 . . ?
C19 C21 H21B 109.5 . . ?
H21A C21 H21B 109.5 . . ?
C19 C21 H21C 109.5 . . ?
H21A C21 H21C 109.5 . . ?
H21B C21 H21C 109.5 . . ?
C28 C29 C30 121.1(3) . . ?
C28 C29 H29 119.5 . . ?
C30 C29 H29 119.5 . . ?
C29 C28 C27 120.3(3) . . ?
C29 C28 H28 119.8 . . ?
C27 C28 H28 119.8 . . ?
C22 C24 H24A 109.5 . . ?
C22 C24 H24B 109.5 . . ?
H24A C24 H24B 109.5 . . ?
C22 C24 H24C 109.5 . . ?
H24A C24 H24C 109.5 . . ?
H24B C24 H24C 109.5 . . ?
C22 C23 H23A 109.5 . . ?
C22 C23 H23B 109.5 . . ?
H23A C23 H23B 109.5 . . ?
C22 C23 H23C 109.5 . . ?
H23A C23 H23C 109.5 . . ?
H23B C23 H23C 109.5 . . ?
C28 C27 C26 120.6(3) . . ?
C28 C27 H27 119.7 . . ?
C26 C27 H27 119.7 . . ?
C27 C26 C25 118.8(3) . . ?
C27 C26 C34 120.3(3) . . ?
C25 C26 C34 120.8(3) . . ?
C26 C25 C30 121.2(3) . . ?
C26 C25 N1 120.0(3) . . ?
C30 C25 N1 118.8(3) . . ?
C29 C30 C25 117.9(3) . . ?
C29 C30 C31 118.3(3) . . ?
C25 C30 C31 123.8(3) . . ?
C30 C31 C33 112.5(3) . . ?
C30 C31 C32 110.6(4) . . ?
C33 C31 C32 110.0(3) . . ?
C30 C31 H31 107.9 . . ?
C33 C31 H31 107.9 . . ?
C32 C31 H31 107.9 . . ?
C31 C32 H32A 109.5 . . ?
C31 C32 H32B 109.5 . . ?
H32A C32 H32B 109.5 . . ?
C31 C32 H32C 109.5 . . ?
H32A C32 H32C 109.5 . . ?
H32B C32 H32C 109.5 . . ?
C31 C33 H33A 109.5 . . ?
C31 C33 H33B 109.5 . . ?
H33A C33 H33B 109.5 . . ?
C31 C33 H33C 109.5 . . ?
H33A C33 H33C 109.5 . . ?
H33B C33 H33C 109.5 . . ?
C34 C35 H35A 109.5 . . ?
C34 C35 H35B 109.5 . . ?
H35A C35 H35B 109.5 . . ?
C34 C35 H35C 109.5 . . ?
H35A C35 H35C 109.5 . . ?
H35B C35 H35C 109.5 . . ?
C26 C34 C36 113.4(3) . . ?
C26 C34 C35 109.0(3) . . ?
C36 C34 C35 110.7(3) . . ?
C26 C34 H34 107.8 . . ?
C36 C34 H34 107.8 . . ?
C35 C34 H34 107.8 . . ?
C34 C36 H36A 109.5 . . ?
C34 C36 H36B 109.5 . . ?
H36A C36 H36B 109.5 . . ?
C34 C36 H36C 109.5 . . ?
H36A C36 H36C 109.5 . . ?
H36B C36 H36C 109.5 . . ?
O2 C37 H37A 109.5 . . ?
O2 C37 H37B 109.5 . . ?
H37A C37 H37B 109.5 . . ?
O2 C37 H37C 109.5 . . ?
H37A C37 H37C 109.5 . . ?
H37B C37 H37C 109.5 . . ?
O2 C38 C39 107.4(2) . . ?
O2 C38 H38A 110.2 . . ?
C39 C38 H38A 110.2 . . ?
O2 C38 H38B 110.2 . . ?
C39 C38 H38B 110.2 . . ?
H38A C38 H38B 108.5 . . ?
O1 C39 C38 107.3(3) . . ?
O1 C39 H39A 110.2 . . ?
C38 C39 H39A 110.2 . . ?
O1 C39 H39B 110.2 . . ?
C38 C39 H39B 110.2 . . ?
H39A C39 H39B 108.5 . . ?
O1 C40 H40A 109.5 . . ?
O1 C40 H40B 109.5 . . ?
H40A C40 H40B 109.5 . . ?
O1 C40 H40C 109.5 . . ?
H40A C40 H40C 109.5 . . ?
H40B C40 H40C 109.5 . . ?
O3 C41 H41A 109.5 . . ?
O3 C41 H41B 109.5 . . ?
H41A C41 H41B 109.5 . . ?
O3 C41 H41C 109.5 . . ?
H41A C41 H41C 109.5 . . ?
H41B C41 H41C 109.5 . . ?
O3 C42 C43 107.7(3) . . ?
O3 C42 H42A 110.2 . . ?
C43 C42 H42A 110.2 . . ?
O3 C42 H42B 110.2 . . ?
C43 C42 H42B 110.2 . . ?
H42A C42 H42B 108.5 . . ?
O4 C43 C42 107.6(3) . . ?
O4 C43 H43A 110.2 . . ?
C42 C43 H43A 110.2 . . ?
O4 C43 H43B 110.2 . . ?
C42 C43 H43B 110.2 . . ?
H43A C43 H43B 108.5 . . ?
O4 C44 H44A 109.5 . . ?
O4 C44 H44B 109.5 . . ?
H44A C44 H44B 109.5 . . ?
O4 C44 H44C 109.5 . . ?
H44A C44 H44C 109.5 . . ?
H44B C44 H44C 109.5 . . ?
O5 C45 H45A 109.5 . . ?
O5 C45 H45B 109.5 . . ?
H45A C45 H45B 109.5 . . ?
O5 C45 H45C 109.5 . . ?
H45A C45 H45C 109.5 . . ?
H45B C45 H45C 109.5 . . ?
O5 C46 C47 108.2(3) . . ?
O5 C46 H46A 110.1 . . ?
C47 C46 H46A 110.1 . . ?
O5 C46 H46B 110.1 . . ?
C47 C46 H46B 110.1 . . ?
H46A C46 H46B 108.4 . . ?
O6 C47 C46 108.2(3) . . ?
O6 C47 H47A 110.1 . . ?
C46 C47 H47A 110.1 . . ?
O6 C47 H47B 110.1 . . ?
C46 C47 H47B 110.1 . . ?
H47A C47 H47B 108.4 . . ?
O6 C48 H48A 109.5 . . ?
O6 C48 H48B 109.5 . . ?
H48A C48 H48B 109.5 . . ?
O6 C48 H48C 109.5 . . ?
H48A C48 H48C 109.5 . . ?
H48B C48 H48C 109.5 . . ?
O1 Li1N O5 165.7(3) . . ?
O1 Li1N O3 97.7(2) . . ?
O5 Li1N O3 96.6(2) . . ?
O1 Li1N O2 79.7(2) . . ?
O5 Li1N O2 100.4(2) . . ?
O3 Li1N O2 90.7(2) . . ?
O1 Li1N O6 89.3(2) . . ?
O5 Li1N O6 76.4(2) . . ?
O3 Li1N O6 172.7(3) . . ?
O2 Li1N O6 92.6(2) . . ?
O1 Li1N O4 91.7(2) . . ?
O5 Li1N O4 91.3(2) . . ?
O3 Li1N O4 76.7(2) . . ?
O2 Li1N O4 163.7(3) . . ?
O6 Li1N O4 101.1(2) . . ?

loop_
_geom_bond_atom_site_label_1
_geom_bond_atom_site_label_2
_geom_bond_distance
_geom_bond_site_symmetry_2
_geom_bond_publ_flag
Br1 B1 1.934(3) . ?
N1 B1 1.419(4) . ?
N1 C11 1.423(4) . ?
N1 C25 1.439(4) . ?
B1 N2 1.418(4) . ?
O1 C40 1.419(4) . ?
O1 C39 1.433(4) . ?
O1 Li1N 2.037(6) . ?
C1 C2 1.392(5) . ?
C1 C10 1.394(4) . ?
C1 H1 0.9500 . ?
O2 C37 1.419(4) . ?
O2 C38 1.435(4) . ?
O2 Li1N 2.168(6) . ?
N2 C12 1.414(4) . ?
N2 C13 1.434(4) . ?
C2 C3 1.434(4) . ?
C2 H2 0.9500 . ?
C3 C8 1.399(4) . ?
C3 C4 1.430(4) . ?
O3 C42 1.420(4) . ?
O3 C41 1.422(4) . ?
O3 Li1N 2.147(6) . ?
O4 C43 1.421(4) . ?
O4 C44 1.424(4) . ?
O4 Li1N 2.212(6) . ?
C4 C5 1.393(5) . ?
C4 H4 0.9500 . ?
C5 C6 1.400(4) . ?
C5 H5 0.9500 . ?
O5 C45 1.425(5) . ?
O5 C46 1.431(5) . ?
O5 Li1N 2.056(6) . ?
O6 C47 1.414(5) . ?
O6 C48 1.434(5) . ?
O6 Li1N 2.176(6) . ?
C6 C7 1.413(4) . ?
C6 H6 0.9500 . ?
C7 C12 1.425(4) . ?
C7 C8 1.430(4) . ?
C8 C9 1.434(4) . ?
C9 C10 1.413(4) . ?
C9 C11 1.435(4) . ?
C10 H10 0.9500 . ?
C11 C12 1.386(4) . ?
C13 C14 1.395(4) . ?
C13 C18 1.402(4) . ?
C14 C15 1.393(4) . ?
C14 C22 1.516(5) . ?
C15 C16 1.381(5) . ?
C15 H15 0.9500 . ?
C16 C17 1.381(5) . ?
C16 H16 0.9500 . ?
C17 C18 1.400(5) . ?
C17 H17 0.9500 . ?
C18 C19 1.521(5) . ?
C19 C20 1.521(5) . ?
C19 C21 1.539(6) . ?
C19 H19 1.0000 . ?
C20 H20A 0.9800 . ?
C20 H20B 0.9800 . ?
C20 H20C 0.9800 . ?
C22 C23 1.530(5) . ?
C22 C24 1.533(5) . ?
C22 H22 1.0000 . ?
C21 H21A 0.9800 . ?
C21 H21B 0.9800 . ?
C21 H21C 0.9800 . ?
C29 C28 1.374(5) . ?
C29 C30 1.399(5) . ?
C29 H29 0.9500 . ?
C28 C27 1.387(5) . ?
C28 H28 0.9500 . ?
C24 H24A 0.9800 . ?
C24 H24B 0.9800 . ?
C24 H24C 0.9800 . ?
C23 H23A 0.9800 . ?
C23 H23B 0.9800 . ?
C23 H23C 0.9800 . ?
C27 C26 1.391(4) . ?
C27 H27 0.9500 . ?
C26 C25 1.393(4) . ?
C26 C34 1.525(4) . ?
C25 C30 1.412(4) . ?
C30 C31 1.526(5) . ?
C31 C33 1.533(6) . ?
C31 C32 1.536(6) . ?
C31 H31 1.0000 . ?
C32 H32A 0.9800 . ?
C32 H32B 0.9800 . ?
C32 H32C 0.9800 . ?
C33 H33A 0.9800 . ?
C33 H33B 0.9800 . ?
C33 H33C 0.9800 . ?
C35 C34 1.536(4) . ?
C35 H35A 0.9800 . ?
C35 H35B 0.9800 . ?
C35 H35C 0.9800 . ?
C34 C36 1.529(4) . ?
C34 H34 1.0000 . ?
C36 H36A 0.9800 . ?
C36 H36B 0.9800 . ?
C36 H36C 0.9800 . ?
C37 H37A 0.9800 . ?
C37 H37B 0.9800 . ?
C37 H37C 0.9800 . ?
C38 C39 1.484(5) . ?
C38 H38A 0.9900 . ?
C38 H38B 0.9900 . ?
C39 H39A 0.9900 . ?
C39 H39B 0.9900 . ?
C40 H40A 0.9800 . ?
C40 H40B 0.9800 . ?
C40 H40C 0.9800 . ?
C41 H41A 0.9800 . ?
C41 H41B 0.9800 . ?
C41 H41C 0.9800 . ?
C42 C43 1.496(5) . ?
C42 H42A 0.9900 . ?
C42 H42B 0.9900 . ?
C43 H43A 0.9900 . ?
C43 H43B 0.9900 . ?
C44 H44A 0.9800 . ?
C44 H44B 0.9800 . ?
C44 H44C 0.9800 . ?
C45 H45A 0.9800 . ?
C45 H45B 0.9800 . ?
C45 H45C 0.9800 . ?
C46 C47 1.493(6) . ?
C46 H46A 0.9900 . ?
C46 H46B 0.9900 . ?
C47 H47A 0.9900 . ?
C47 H47B 0.9900 . ?
C48 H48A 0.9800 . ?
C48 H48B 0.9800 . ?
C48 H48C 0.9800 . ?
